data_1572130
loop_
_publ_author_name
'Shaw, Thomas E.'
'Jones, Zachary R.'
'Adelman, Sara L.'
'Anderson, Nickolas H.'
'Bowes, Eric G.'
'Bauer, Eric D.'
'Dan, David'
'Klouda, Jan'
'Knope, Karah E.'
'Kozimor, Stosh A.'
'MacInnes, Molly M.'
'Mocko, Veronika'
'Rocha, Francisca R.'
'Root, Harrison D.'
'Stein, Benjamin W.'
'Thompson, Joe D.'
'Wacker, Jennifer N.'

_publ_section_title
;
 PuCl<sub>3</sub>{CoCp[OP(OEt)<sub>2</sub>]<sub>3</sub>}: transuranic
 elements entering the field of heterometallic molecular chemistry.
;
_journal_issue 32
_journal_name_full 'Chemical science'
_journal_page_first 12754
_journal_page_last 12764
_journal_paper_doi 10.1039/d4sc01767f
_journal_volume 15
_journal_year 2024
_chemical_formula_moiety 'C17 H35 Cl3 Co O9 P3 Pu'
_chemical_formula_sum 'C17 H35 Cl3 Co O9 P3 Pu'
_chemical_formula_weight 883.64
_chemical_melting_point ?
_chemical_name_common Pu(Kl\"aui)Cl3
_chemical_name_systematic PuCl3{CoCp[OP(OEt)2]3}
_space_group_crystal_system monoclinic
_space_group_IT_number 14
_space_group_name_Hall '-P 2yn'
_space_group_name_H-M_alt 'P 1 21/n 1'
_atom_sites_solution_hydrogens geom
_atom_sites_solution_primary other
_audit_creation_method SHELXL-2016/6
_audit_update_record
;
2024-01-05 deposited with the CCDC.	2024-06-24 downloaded from the CCDC.
;
_cell_angle_alpha 90
_cell_angle_beta 95.148(5)
_cell_angle_gamma 90
_cell_formula_units_Z 4
_cell_length_a 10.7630(16)
_cell_length_b 15.914(2)
_cell_length_c 18.230(3)
_cell_measurement_reflns_used 9986
_cell_measurement_temperature 288(2)
_cell_measurement_theta_max 25.39
_cell_measurement_theta_min 2.29
_cell_volume 3109.9(8)
_computing_cell_refinement 'SAINT V8.37A (Bruker, 2005)'
_computing_data_collection 'APEX3 V2016.5-0 (Bruker, 2016)'
_computing_data_reduction
; 
SAINT V8.37A, XPREP v2014/2, SADABS V2016/2 (Bruker, 2016) 
;
_computing_molecular_graphics 'SHELXLE v932 (Hubschle, 2011)'
_computing_publication_material 'XCIF V2014-2 (Bruker, 2014)'
_computing_structure_refinement 'SHELXL-2016/6 (Sheldrick, 2016)'
_computing_structure_solution 'SHELXT 2014/5 (Sheldrick, 2014)'
_diffrn_ambient_temperature 288(2)
_diffrn_measured_fraction_theta_full 0.999
_diffrn_measured_fraction_theta_max 0.998
_diffrn_measurement_device_type 'Bruker D8 Quest'
_diffrn_measurement_method '\f and \w scans'
_diffrn_radiation_type MoK\a
_diffrn_radiation_wavelength 0.71073
_diffrn_reflns_av_R_equivalents 0.0643
_diffrn_reflns_av_unetI/netI 0.0241
_diffrn_reflns_Laue_measured_fraction_full 0.999
_diffrn_reflns_Laue_measured_fraction_max 0.998
_diffrn_reflns_limit_h_max 12
_diffrn_reflns_limit_h_min -12
_diffrn_reflns_limit_k_max 19
_diffrn_reflns_limit_k_min -19
_diffrn_reflns_limit_l_max 21
_diffrn_reflns_limit_l_min -21
_diffrn_reflns_number 93339
_diffrn_reflns_point_group_measured_fraction_full 0.999
_diffrn_reflns_point_group_measured_fraction_max 0.998
_diffrn_reflns_theta_full 25.242
_diffrn_reflns_theta_max 25.390
_diffrn_reflns_theta_min 2.118
_diffrn_source 'microfocus sealed tube'
_exptl_absorpt_coefficient_mu 3.085
_exptl_absorpt_correction_T_max 0.0642
_exptl_absorpt_correction_T_min 0.0187
_exptl_absorpt_correction_type multi-scan
_exptl_absorpt_process_details 'SADABS V2016/2 (Bruker, 2016)'
_exptl_crystal_colour green
_exptl_crystal_density_diffrn 1.887
_exptl_crystal_density_meas ?
_exptl_crystal_density_method 'not measured'
_exptl_crystal_description prism
_exptl_crystal_F_000 1704
_exptl_crystal_recrystallization_method 'Solvent layering'
_exptl_crystal_size_max 0.116
_exptl_crystal_size_mid 0.066
_exptl_crystal_size_min 0.036
_exptl_transmission_factor_max 0.9772
_exptl_transmission_factor_min 0.7830
_refine_diff_density_max 1.006
_refine_diff_density_min -1.358
_refine_diff_density_rms 0.103
_refine_ls_extinction_method none
_refine_ls_goodness_of_fit_ref 1.084
_refine_ls_hydrogen_treatment constr
_refine_ls_matrix_type full
_refine_ls_number_parameters 534
_refine_ls_number_reflns 5704
_refine_ls_number_restraints 1376
_refine_ls_restrained_S_all 1.028
_refine_ls_R_factor_all 0.0503
_refine_ls_R_factor_gt 0.0385
_refine_ls_shift/su_max 0.002
_refine_ls_shift/su_mean 0.000
_refine_ls_structure_factor_coef Fsqd
_refine_ls_weighting_details 'w=1/[\s^2^(Fo^2^)+(0.0312P)^2^+11.3396P] where P=(Fo^2^+2Fc^2^)/3'
_refine_ls_weighting_scheme calc
_refine_ls_wR_factor_gt 0.0792
_refine_ls_wR_factor_ref 0.0837
_reflns_Friedel_coverage 0.000
_reflns_number_gt 4805
_reflns_number_total 5704
_reflns_threshold_expression 'I > 2\s(I)'
_cod_data_source_file d4sc01767f2.cif
_cod_data_source_block PuCl3(CoCp(OP(OEt)2)3)
_cod_depositor_comments
;
The following automatic conversions were performed:

data item '_chemical_melting_point' value 'not measured' was changed
to '?' -- the value is undefined or not given.

data item '_exptl_crystal_density_meas' value 'not measured' was
changed to '?' -- the value is perceived as not measured.

Automatic conversion script
Id: cif_fix_values 8170 2020-07-09 18:12:32Z antanas 

 Adding full bibliography for 1572130.cif.
;
_cod_original_cell_volume 3109.8(8)
_cod_original_sg_symbol_H-M 'P 21/n'
_cod_database_code 1572130
_shelx_shelxl_version_number 2016/6
_shelx_space_group_comment
;
The symmetry employed for this shelxl refinement is uniquely defined
by the following loop, which should always be used as a source of
symmetry information in preference to the above space-group names.
They are only intended as comments.
;
_shelx_estimated_absorpt_t_min 0.716
_shelx_estimated_absorpt_t_max 0.897

loop_
_space_group_symop_operation_xyz
'x, y, z'
'-x+1/2, y+1/2, -z+1/2'
'-x, -y, -z'
'x-1/2, -y-1/2, z-1/2'

loop_
_atom_site_label
_atom_site_type_symbol
_atom_site_fract_x
_atom_site_fract_y
_atom_site_fract_z
_atom_site_U_iso_or_equiv
_atom_site_adp_type
_atom_site_occupancy
_atom_site_site_symmetry_order
_atom_site_calc_flag
_atom_site_refinement_flags_posn
_atom_site_refinement_flags_adp
_atom_site_refinement_flags_occupancy
_atom_site_disorder_assembly
_atom_site_disorder_group
Pu1 Pu 0.48266(2) 0.72187(2) 0.80291(2) 0.04593(9) Uani 1 1 d D . . . .
Co1 Co 0.58420(8) 0.50519(5) 0.69154(5) 0.0495(2) Uani 1 1 d D . . . .
Cl1 Cl 0.274(2) 0.732(3) 0.860(2) 0.089(5) Uani 0.35(8) 1 d D U P A 1
Cl1B Cl 0.2654(8) 0.7534(16) 0.8440(13) 0.083(3) Uani 0.65(8) 1 d D U P A 2
Cl2 Cl 0.490(3) 0.8599(16) 0.730(2) 0.082(4) Uani 0.60(14) 1 d D U P A 1
Cl2B Cl 0.484(4) 0.8696(16) 0.746(3) 0.078(5) Uani 0.40(14) 1 d D U P A 2
Cl3 Cl 0.615(2) 0.755(3) 0.9239(9) 0.084(5) Uani 0.45(11) 1 d D U P A 1
Cl3B Cl 0.605(2) 0.776(2) 0.9209(6) 0.070(4) Uani 0.55(11) 1 d D U P A 2
P1 P 0.43504(16) 0.58902(11) 0.65095(10) 0.0527(4) Uani 1 1 d . . . . .
P2 P 0.70986(16) 0.60886(11) 0.71803(10) 0.0541(4) Uani 1 1 d D . . . .
P3 P 0.52650(19) 0.50439(11) 0.80199(10) 0.0576(4) Uani 1 1 d D . . . .
O1 O 0.3957(4) 0.6571(3) 0.7035(2) 0.0568(11) Uani 1 1 d . . . . .
O2 O 0.4977(4) 0.5885(3) 0.8375(3) 0.0591(11) Uani 1 1 d . . . . .
O3 O 0.6551(4) 0.6875(3) 0.7504(3) 0.0525(11) Uani 1 1 d . . . . .
O4 O 0.3166(7) 0.5454(6) 0.6121(6) 0.063(3) Uani 0.71(2) 1 d D U P B 1
C1 C 0.2117(16) 0.5212(13) 0.6555(8) 0.100(5) Uani 0.71(2) 1 d D U P B 1
H1A H 0.200193 0.562752 0.693186 0.120 Uiso 0.71(2) 1 calc R U P B 1
H1B H 0.227709 0.467103 0.678963 0.120 Uiso 0.71(2) 1 calc R U P B 1
C2 C 0.0975(16) 0.5167(19) 0.6009(17) 0.152(10) Uani 0.71(2) 1 d D U P B 1
H2A H 0.081186 0.459232 0.587312 0.229 Uiso 0.71(2) 1 calc R U P B 1
H2B H 0.111889 0.548672 0.557742 0.229 Uiso 0.71(2) 1 calc R U P B 1
H2C H 0.027050 0.539485 0.622832 0.229 Uiso 0.71(2) 1 calc R U P B 1
O4B O 0.3132(19) 0.5301(16) 0.648(2) 0.074(6) Uani 0.29(2) 1 d D U P B 2
C1B C 0.182(2) 0.559(2) 0.635(2) 0.076(8) Uani 0.29(2) 1 d D U P B 2
H1BA H 0.177250 0.612295 0.608200 0.091 Uiso 0.29(2) 1 calc R U P B 2
H1BB H 0.144389 0.566195 0.680676 0.091 Uiso 0.29(2) 1 calc R U P B 2
C2B C 0.117(3) 0.490(3) 0.588(3) 0.096(12) Uani 0.29(2) 1 d D U P B 2
H2BA H 0.178483 0.456074 0.567124 0.143 Uiso 0.29(2) 1 calc R U P B 2
H2BB H 0.062029 0.514287 0.549841 0.143 Uiso 0.29(2) 1 calc R U P B 2
H2BC H 0.069959 0.455359 0.619016 0.143 Uiso 0.29(2) 1 calc R U P B 2
O5 O 0.4744(5) 0.6355(3) 0.5792(3) 0.0762(14) Uani 1 1 d . U . . .
C3 C 0.3934(9) 0.6999(6) 0.5447(5) 0.087(2) Uani 1 1 d . U . . .
H3A H 0.340455 0.675703 0.504254 0.105 Uiso 1 1 calc R U . . .
H3B H 0.340340 0.722381 0.580224 0.105 Uiso 1 1 calc R U . . .
C4 C 0.4679(13) 0.7662(8) 0.5176(8) 0.135(4) Uani 1 1 d . U . . .
H4A H 0.527545 0.785147 0.556386 0.202 Uiso 1 1 calc R U . . .
H4B H 0.414807 0.812208 0.500993 0.202 Uiso 1 1 calc R U . . .
H4C H 0.510900 0.745652 0.477333 0.202 Uiso 1 1 calc R U . . .
O6 O 0.748(2) 0.6369(13) 0.6394(7) 0.084(3) Uani 0.40(2) 1 d D U P C 1
C5 C 0.764(3) 0.7050(13) 0.6020(13) 0.089(3) Uani 0.40(2) 1 d D U P C 1
H5A H 0.818398 0.742139 0.632113 0.107 Uiso 0.40(2) 1 calc R U P C 1
H5B H 0.683548 0.733077 0.593314 0.107 Uiso 0.40(2) 1 calc R U P C 1
C6 C 0.813(3) 0.695(2) 0.5345(13) 0.108(5) Uani 0.40(2) 1 d D U P C 1
H6A H 0.894257 0.670018 0.542285 0.162 Uiso 0.40(2) 1 calc R U P C 1
H6B H 0.818357 0.748203 0.510972 0.162 Uiso 0.40(2) 1 calc R U P C 1
H6C H 0.759232 0.658225 0.503746 0.162 Uiso 0.40(2) 1 calc R U P C 1
O6B O 0.7996(12) 0.6344(8) 0.6575(7) 0.075(2) Uani 0.60(2) 1 d D U P C 2
C5B C 0.8102(19) 0.7082(10) 0.6260(10) 0.093(3) Uani 0.60(2) 1 d D U P C 2
H5B1 H 0.844879 0.746996 0.663406 0.111 Uiso 0.60(2) 1 calc R U P C 2
H5B2 H 0.726848 0.727785 0.609933 0.111 Uiso 0.60(2) 1 calc R U P C 2
C6B C 0.882(2) 0.7138(13) 0.5662(12) 0.118(5) Uani 0.60(2) 1 d D U P C 2
H6B1 H 0.966882 0.725371 0.583530 0.178 Uiso 0.60(2) 1 calc R U P C 2
H6B2 H 0.850225 0.758320 0.534195 0.178 Uiso 0.60(2) 1 calc R U P C 2
H6B3 H 0.877400 0.661635 0.539662 0.178 Uiso 0.60(2) 1 calc R U P C 2
O7 O 0.8506(14) 0.592(2) 0.745(2) 0.074(3) Uani 0.208(18) 1 d D U P C 1
C7 C 0.941(3) 0.639(2) 0.786(3) 0.081(4) Uani 0.208(18) 1 d D U P C 1
H7A H 0.900935 0.667742 0.825047 0.098 Uiso 0.208(18) 1 calc R U P C 1
H7B H 0.971411 0.681783 0.754631 0.098 Uiso 0.208(18) 1 calc R U P C 1
C8 C 1.043(3) 0.593(3) 0.819(3) 0.091(6) Uani 0.208(18) 1 d D U P C 1
H8A H 1.070751 0.617561 0.865553 0.136 Uiso 0.208(18) 1 calc R U P C 1
H8B H 1.109488 0.594636 0.787133 0.136 Uiso 0.208(18) 1 calc R U P C 1
H8C H 1.018247 0.535953 0.825800 0.136 Uiso 0.208(18) 1 calc R U P C 1
O7B O 0.8152(8) 0.5759(5) 0.7788(5) 0.072(2) Uani 0.792(18) 1 d D U P C 2
C7B C 0.9059(11) 0.6270(7) 0.8158(7) 0.084(3) Uani 0.792(18) 1 d D U P C 2
H7BA H 0.865504 0.664063 0.848597 0.101 Uiso 0.792(18) 1 calc R U P C 2
H7BB H 0.943039 0.661824 0.779961 0.101 Uiso 0.792(18) 1 calc R U P C 2
C8B C 1.0019(12) 0.5826(9) 0.8573(9) 0.101(4) Uani 0.792(18) 1 d D U P C 2
H8BA H 1.029280 0.536706 0.828648 0.151 Uiso 0.792(18) 1 calc R U P C 2
H8BB H 0.970999 0.561267 0.901462 0.151 Uiso 0.792(18) 1 calc R U P C 2
H8BC H 1.070775 0.619783 0.870093 0.151 Uiso 0.792(18) 1 calc R U P C 2
O8 O 0.6038(12) 0.4480(7) 0.8608(5) 0.072(2) Uani 0.59(2) 1 d D U P D 1
C9 C 0.6585(19) 0.4808(11) 0.9283(8) 0.097(3) Uani 0.59(2) 1 d D U P D 1
H9A H 0.703460 0.531323 0.917004 0.116 Uiso 0.59(2) 1 calc R U P D 1
H9B H 0.591081 0.498022 0.956844 0.116 Uiso 0.59(2) 1 calc R U P D 1
C10 C 0.735(2) 0.4343(14) 0.9711(11) 0.127(6) Uani 0.59(2) 1 d D U P D 1
H10A H 0.687286 0.399912 1.001724 0.190 Uiso 0.59(2) 1 calc R U P D 1
H10B H 0.789761 0.469898 1.001543 0.190 Uiso 0.59(2) 1 calc R U P D 1
H10C H 0.782501 0.399116 0.941501 0.190 Uiso 0.59(2) 1 calc R U P D 1
O8B O 0.6486(16) 0.4736(14) 0.8514(9) 0.086(3) Uani 0.41(2) 1 d D U P D 2
C9B C 0.705(2) 0.4973(16) 0.9208(11) 0.094(3) Uani 0.41(2) 1 d D U P D 2
H9B1 H 0.726857 0.556218 0.917842 0.113 Uiso 0.41(2) 1 calc R U P D 2
H9B2 H 0.641840 0.493064 0.955417 0.113 Uiso 0.41(2) 1 calc R U P D 2
C10B C 0.804(3) 0.457(2) 0.9495(15) 0.110(6) Uani 0.41(2) 1 d D U P D 2
H10D H 0.782160 0.400330 0.960182 0.164 Uiso 0.41(2) 1 calc R U P D 2
H10E H 0.835899 0.484716 0.994176 0.164 Uiso 0.41(2) 1 calc R U P D 2
H10F H 0.866752 0.457335 0.915221 0.164 Uiso 0.41(2) 1 calc R U P D 2
O9 O 0.3979(6) 0.4522(4) 0.7959(4) 0.074(2) Uani 0.766(9) 1 d D U P D 1
C11 C 0.3236(12) 0.4412(8) 0.8577(8) 0.094(3) Uani 0.766(9) 1 d D U P D 1
H11A H 0.237111 0.456325 0.844680 0.113 Uiso 0.766(9) 1 calc R U P D 1
H11B H 0.356101 0.474288 0.899805 0.113 Uiso 0.766(9) 1 calc R U P D 1
C12 C 0.3377(17) 0.3438(10) 0.8739(10) 0.132(5) Uani 0.766(9) 1 d D U P D 1
H12A H 0.256853 0.317861 0.869166 0.199 Uiso 0.766(9) 1 calc R U P D 1
H12B H 0.375922 0.335551 0.922955 0.199 Uiso 0.766(9) 1 calc R U P D 1
H12C H 0.388914 0.318907 0.839230 0.199 Uiso 0.766(9) 1 calc R U P D 1
O9B O 0.465(2) 0.4260(11) 0.8385(13) 0.082(3) Uani 0.234(9) 1 d D U P D 2
C11B C 0.332(3) 0.422(3) 0.8220(18) 0.089(3) Uani 0.234(9) 1 d D U P D 2
H11C H 0.308661 0.385234 0.780804 0.107 Uiso 0.234(9) 1 calc R U P D 2
H11D H 0.296999 0.477784 0.811034 0.107 Uiso 0.234(9) 1 calc R U P D 2
C12B C 0.287(3) 0.386(3) 0.896(2) 0.099(6) Uani 0.234(9) 1 d D U P D 2
H12D H 0.256454 0.330063 0.888152 0.148 Uiso 0.234(9) 1 calc R U P D 2
H12E H 0.221013 0.421071 0.911752 0.148 Uiso 0.234(9) 1 calc R U P D 2
H12F H 0.355439 0.386113 0.933560 0.148 Uiso 0.234(9) 1 calc R U P D 2
C13 C 0.5390(14) 0.4302(10) 0.5989(8) 0.062(2) Uani 0.633(14) 1 d D U P E 1
H13 H 0.468607 0.439221 0.561813 0.075 Uiso 0.633(14) 1 calc R U P E 1
C14 C 0.5357(13) 0.3830(8) 0.6638(10) 0.063(2) Uani 0.633(14) 1 d D U P E 1
H14 H 0.463610 0.352287 0.679262 0.076 Uiso 0.633(14) 1 calc R U P E 1
C15 C 0.6575(15) 0.3852(9) 0.7018(7) 0.063(2) Uani 0.633(14) 1 d D U P E 1
H15 H 0.683820 0.356292 0.748104 0.076 Uiso 0.633(14) 1 calc R U P E 1
C16 C 0.7330(10) 0.4336(9) 0.6603(9) 0.063(2) Uani 0.633(14) 1 d D U P E 1
H16 H 0.821551 0.445638 0.673200 0.076 Uiso 0.633(14) 1 calc R U P E 1
C17 C 0.6606(17) 0.4632(8) 0.5965(7) 0.064(2) Uani 0.633(14) 1 d D U P E 1
H17 H 0.690064 0.498360 0.557513 0.076 Uiso 0.633(14) 1 calc R U P E 1
C13B C 0.5129(16) 0.4040(13) 0.6282(16) 0.062(2) Uani 0.367(14) 1 d D U P E 2
H13B H 0.425226 0.395333 0.610469 0.074 Uiso 0.367(14) 1 calc R U P E 2
C14B C 0.572(2) 0.3743(12) 0.6951(14) 0.062(2) Uani 0.367(14) 1 d D U P E 2
H14B H 0.533119 0.341223 0.732157 0.075 Uiso 0.367(14) 1 calc R U P E 2
C15B C 0.700(2) 0.3987(17) 0.6985(11) 0.063(3) Uani 0.367(14) 1 d D U P E 2
H15B H 0.764363 0.385848 0.738459 0.076 Uiso 0.367(14) 1 calc R U P E 2
C16B C 0.7173(18) 0.4446(16) 0.6354(15) 0.063(2) Uani 0.367(14) 1 d D U P E 2
H16B H 0.796332 0.469018 0.622891 0.076 Uiso 0.367(14) 1 calc R U P E 2
C17B C 0.602(3) 0.4491(15) 0.5913(10) 0.063(2) Uani 0.367(14) 1 d D U P E 2
H17B H 0.587459 0.475949 0.542946 0.075 Uiso 0.367(14) 1 calc R U P E 2

loop_
_atom_site_aniso_label
_atom_site_aniso_U_11
_atom_site_aniso_U_22
_atom_site_aniso_U_33
_atom_site_aniso_U_23
_atom_site_aniso_U_13
_atom_site_aniso_U_12
Pu1 0.04475(14) 0.04344(13) 0.04919(14) -0.00968(11) 0.00196(9) -0.00141(11)
Co1 0.0530(5) 0.0433(5) 0.0506(5) -0.0072(4) -0.0046(4) 0.0086(4)
Cl1 0.071(6) 0.092(11) 0.107(10) -0.004(8) 0.032(6) -0.007(5)
Cl1B 0.061(3) 0.086(7) 0.104(6) -0.011(4) 0.023(3) 0.010(3)
Cl2 0.101(5) 0.053(4) 0.090(8) 0.008(5) -0.003(5) 0.003(4)
Cl2B 0.086(6) 0.044(4) 0.100(11) -0.001(6) -0.007(8) 0.008(4)
Cl3 0.101(6) 0.075(10) 0.072(5) -0.019(4) -0.024(4) -0.007(6)
Cl3B 0.080(5) 0.069(8) 0.060(3) -0.009(3) -0.006(3) -0.019(4)
P1 0.0526(10) 0.0511(9) 0.0515(10) -0.0116(8) -0.0111(8) 0.0092(8)
P2 0.0468(9) 0.0535(10) 0.0624(11) -0.0046(8) 0.0075(8) 0.0019(8)
P3 0.0702(12) 0.0458(9) 0.0566(11) 0.0039(8) 0.0041(9) -0.0019(8)
O1 0.058(3) 0.059(3) 0.052(3) -0.013(2) -0.007(2) 0.009(2)
O2 0.074(3) 0.052(2) 0.053(3) -0.004(2) 0.010(2) -0.005(2)
O3 0.043(2) 0.043(2) 0.073(3) -0.006(2) 0.013(2) -0.0028(18)
O4 0.059(4) 0.072(5) 0.053(5) -0.013(4) -0.014(3) 0.004(3)
C1 0.090(7) 0.110(9) 0.100(8) 0.018(7) -0.003(5) -0.022(7)
C2 0.080(9) 0.19(2) 0.182(17) 0.015(15) -0.030(10) -0.030(12)
O4B 0.058(7) 0.073(8) 0.087(11) -0.014(8) -0.010(7) -0.001(6)
C1B 0.062(8) 0.079(11) 0.084(12) -0.005(9) -0.007(8) 0.001(7)
C2B 0.071(16) 0.105(18) 0.105(19) -0.011(14) -0.024(14) -0.016(13)
O5 0.089(3) 0.078(3) 0.062(3) 0.003(2) 0.007(2) 0.028(2)
C3 0.094(4) 0.086(4) 0.080(4) 0.006(3) 0.001(3) 0.025(3)
C4 0.144(8) 0.111(7) 0.148(8) 0.024(6) 0.006(7) 0.004(6)
O6 0.083(6) 0.088(5) 0.084(5) 0.000(4) 0.025(5) -0.015(5)
C5 0.085(6) 0.098(5) 0.086(5) 0.014(5) 0.016(5) -0.003(5)
C6 0.111(11) 0.126(10) 0.088(8) 0.012(8) 0.022(8) 0.000(9)
O6B 0.062(5) 0.083(4) 0.084(4) 0.000(4) 0.020(4) -0.004(4)
C5B 0.093(6) 0.099(5) 0.088(5) 0.013(4) 0.018(5) -0.005(5)
C6B 0.123(10) 0.132(9) 0.105(9) 0.024(8) 0.035(7) -0.008(8)
O7 0.059(4) 0.078(5) 0.086(5) -0.007(5) 0.004(4) 0.001(4)
C7 0.070(5) 0.082(6) 0.090(6) -0.004(5) -0.003(5) -0.004(5)
C8 0.077(9) 0.093(10) 0.099(11) -0.006(10) -0.007(9) -0.002(9)
O7B 0.055(3) 0.071(4) 0.087(4) -0.007(3) -0.013(3) 0.002(3)
C7B 0.074(4) 0.085(5) 0.091(5) -0.004(4) -0.008(4) -0.007(4)
C8B 0.080(7) 0.103(7) 0.115(8) -0.017(7) -0.022(6) -0.001(6)
O8 0.079(4) 0.073(4) 0.065(4) 0.019(3) 0.004(4) -0.006(4)
C9 0.095(6) 0.104(6) 0.088(5) 0.011(4) -0.013(5) -0.002(5)
C10 0.132(10) 0.128(10) 0.113(9) 0.017(8) -0.032(8) 0.008(8)
O8B 0.096(5) 0.091(6) 0.071(5) 0.015(5) -0.002(5) 0.011(5)
C9B 0.093(6) 0.098(6) 0.087(5) 0.015(5) -0.009(5) -0.009(5)
C10B 0.104(9) 0.116(10) 0.105(10) 0.022(9) -0.011(8) 0.002(8)
O9 0.081(4) 0.067(4) 0.076(4) 0.002(3) 0.009(3) -0.025(3)
C11 0.093(5) 0.100(5) 0.091(5) 0.000(4) 0.014(4) -0.024(4)
C12 0.134(9) 0.129(7) 0.135(9) 0.037(7) 0.013(8) -0.030(7)
O9B 0.088(5) 0.076(5) 0.082(5) 0.007(5) 0.010(4) -0.015(4)
C11B 0.091(5) 0.087(6) 0.089(6) 0.000(5) 0.010(5) -0.018(5)
C12B 0.102(10) 0.095(11) 0.102(10) 0.005(9) 0.021(9) -0.018(10)
C13 0.071(4) 0.055(4) 0.061(4) -0.016(3) 0.002(4) 0.007(3)
C14 0.072(4) 0.050(3) 0.066(4) -0.013(3) -0.001(4) 0.005(3)
C15 0.069(4) 0.050(4) 0.070(4) -0.008(3) -0.001(4) 0.011(4)
C16 0.070(4) 0.055(4) 0.065(4) -0.010(4) 0.004(3) 0.015(3)
C17 0.071(4) 0.058(4) 0.062(4) -0.012(3) 0.004(4) 0.009(4)
C13B 0.069(4) 0.052(4) 0.064(4) -0.013(4) 0.000(4) 0.005(4)
C14B 0.069(5) 0.051(4) 0.066(4) -0.009(4) 0.002(4) 0.008(4)
C15B 0.067(4) 0.053(4) 0.069(4) -0.008(4) 0.003(4) 0.012(4)
C16B 0.068(4) 0.057(4) 0.065(4) -0.010(4) 0.004(4) 0.011(4)
C17B 0.069(4) 0.056(4) 0.062(4) -0.013(4) 0.003(4) 0.007(4)

loop_
_atom_type_symbol
_atom_type_description
_atom_type_scat_dispersion_real
_atom_type_scat_dispersion_imag
_atom_type_scat_source
C C 0.0033 0.0016 'International Tables Vol C Tables 4.2.6.8 and 6.1.1.4'
H H 0.0000 0.0000 'International Tables Vol C Tables 4.2.6.8 and 6.1.1.4'
Cl Cl 0.1484 0.1585 'International Tables Vol C Tables 4.2.6.8 and 6.1.1.4'
Co Co 0.3494 0.9721 'International Tables Vol C Tables 4.2.6.8 and 6.1.1.4'
O O 0.0106 0.0060 'International Tables Vol C Tables 4.2.6.8 and 6.1.1.4'
P P 0.1023 0.0942 'International Tables Vol C Tables 4.2.6.8 and 6.1.1.4'
Pu Pu -9.4100 4.3056 'International Tables Vol C Tables 4.2.6.8 and 6.1.1.4'

loop_
_geom_angle_atom_site_label_1
_geom_angle_atom_site_label_2
_geom_angle_atom_site_label_3
_geom_angle
_geom_angle_site_symmetry_1
_geom_angle_site_symmetry_3
_geom_angle_publ_flag
O2 Pu1 O1 78.59(17) . . ?
O2 Pu1 O3 81.10(16) . . ?
O1 Pu1 O3 80.92(16) . . ?
O2 Pu1 Cl1 89.1(12) . . ?
O1 Pu1 Cl1 92.4(8) . . ?
O3 Pu1 Cl1 169.1(9) . . ?
O2 Pu1 Cl3B 93.8(9) . . ?
O1 Pu1 Cl3B 171.1(9) . . ?
O3 Pu1 Cl3B 93.4(6) . . ?
O2 Pu1 Cl3 86.1(11) . . ?
O1 Pu1 Cl3 163.2(11) . . ?
O3 Pu1 Cl3 90.0(7) . . ?
Cl1 Pu1 Cl3 94.2(11) . . ?
O2 Pu1 Cl1B 98.6(7) . . ?
O1 Pu1 Cl1B 90.0(4) . . ?
O3 Pu1 Cl1B 170.9(4) . . ?
Cl3B Pu1 Cl1B 95.7(7) . . ?
O2 Pu1 Cl2B 171.0(14) . . ?
O1 Pu1 Cl2B 96.3(13) . . ?
O3 Pu1 Cl2B 90.9(12) . . ?
Cl3B Pu1 Cl2B 90.6(15) . . ?
Cl1B Pu1 Cl2B 88.7(13) . . ?
O2 Pu1 Cl2 163.7(11) . . ?
O1 Pu1 Cl2 90.2(9) . . ?
O3 Pu1 Cl2 85.5(10) . . ?
Cl1 Pu1 Cl2 103.2(16) . . ?
Cl3 Pu1 Cl2 103.3(14) . . ?
C14 Co1 C15 40.4(4) . . ?
C17B Co1 C16B 40.2(5) . . ?
C17B Co1 C13B 39.9(5) . . ?
C16B Co1 C13B 66.7(6) . . ?
C14 Co1 C16 66.5(5) . . ?
C15 Co1 C16 39.1(4) . . ?
C17B Co1 C14B 66.8(7) . . ?
C16B Co1 C14B 66.4(7) . . ?
C13B Co1 C14B 39.4(5) . . ?
C14 Co1 C13 39.5(5) . . ?
C15 Co1 C13 66.7(5) . . ?
C16 Co1 C13 66.2(4) . . ?
C14 Co1 C17 66.8(5) . . ?
C15 Co1 C17 66.7(5) . . ?
C16 Co1 C17 39.7(4) . . ?
C13 Co1 C17 39.6(4) . . ?
C17B Co1 C15B 66.5(7) . . ?
C16B Co1 C15B 38.9(5) . . ?
C13B Co1 C15B 66.3(6) . . ?
C14B Co1 C15B 39.8(5) . . ?
C17B Co1 P3 151.9(8) . . ?
C14 Co1 P3 97.8(4) . . ?
C15 Co1 P3 92.8(4) . . ?
C16B Co1 P3 136.7(8) . . ?
C13B Co1 P3 112.9(10) . . ?
C16 Co1 P3 122.9(4) . . ?
C14B Co1 P3 86.6(6) . . ?
C13 Co1 P3 133.2(6) . . ?
C17 Co1 P3 159.5(3) . . ?
C15B Co1 P3 99.1(6) . . ?
C17B Co1 P2 115.1(9) . . ?
C14 Co1 P2 156.0(4) . . ?
C15 Co1 P2 117.3(5) . . ?
C16B Co1 P2 91.1(6) . . ?
C13B Co1 P2 154.8(9) . . ?
C16 Co1 P2 89.9(3) . . ?
C14B Co1 P2 142.6(8) . . ?
C13 Co1 P2 135.5(6) . . ?
C17 Co1 P2 98.3(5) . . ?
C15B Co1 P2 104.2(7) . . ?
P3 Co1 P2 91.30(8) . . ?
O1 P1 O4 109.7(4) . . ?
O1 P1 O5 107.2(3) . . ?
O4 P1 O5 95.7(5) . . ?
O1 P1 O4B 99.4(11) . . ?
O5 P1 O4B 121.2(13) . . ?
O1 P1 Co1 117.40(19) . . ?
O4 P1 Co1 115.5(4) . . ?
O5 P1 Co1 108.8(2) . . ?
O4B P1 Co1 103.3(8) . . ?
O3 P2 O7 114.5(11) . . ?
O3 P2 O6B 109.9(5) . . ?
O3 P2 O6 104.9(8) . . ?
O7 P2 O6 90.9(18) . . ?
O3 P2 O7B 106.0(4) . . ?
O6B P2 O7B 97.4(7) . . ?
O3 P2 Co1 117.23(18) . . ?
O7 P2 Co1 120.2(12) . . ?
O6B P2 Co1 116.7(5) . . ?
O6 P2 Co1 102.7(8) . . ?
O7B P2 Co1 107.1(3) . . ?
O2 P3 O8 108.9(5) . . ?
O2 P3 O9B 113.8(9) . . ?
O2 P3 O8B 102.5(8) . . ?
O9B P3 O8B 82.7(13) . . ?
O2 P3 O9 106.0(3) . . ?
O8 P3 O9 98.7(6) . . ?
O2 P3 Co1 118.4(2) . . ?
O8 P3 Co1 117.3(5) . . ?
O9B P3 Co1 124.1(10) . . ?
O8B P3 Co1 103.7(8) . . ?
O9 P3 Co1 104.8(3) . . ?
P1 O1 Pu1 136.1(3) . . ?
P3 O2 Pu1 136.8(3) . . ?
P2 O3 Pu1 137.1(3) . . ?
C1 O4 P1 120.1(9) . . ?
O4 C1 C2 105.9(14) . . ?
O4 C1 H1A 110.6 . . ?
C2 C1 H1A 110.6 . . ?
O4 C1 H1B 110.6 . . ?
C2 C1 H1B 110.6 . . ?
H1A C1 H1B 108.7 . . ?
C1 C2 H2A 109.5 . . ?
C1 C2 H2B 109.5 . . ?
H2A C2 H2B 109.5 . . ?
C1 C2 H2C 109.5 . . ?
H2A C2 H2C 109.5 . . ?
H2B C2 H2C 109.5 . . ?
C1B O4B P1 126(2) . . ?
O4B C1B C2B 104.2(16) . . ?
O4B C1B H1BA 110.9 . . ?
C2B C1B H1BA 110.9 . . ?
O4B C1B H1BB 110.9 . . ?
C2B C1B H1BB 110.9 . . ?
H1BA C1B H1BB 108.9 . . ?
C1B C2B H2BA 109.5 . . ?
C1B C2B H2BB 109.5 . . ?
H2BA C2B H2BB 109.5 . . ?
C1B C2B H2BC 109.5 . . ?
H2BA C2B H2BC 109.5 . . ?
H2BB C2B H2BC 109.5 . . ?
C3 O5 P1 119.3(5) . . ?
C4 C3 O5 109.6(9) . . ?
C4 C3 H3A 109.7 . . ?
O5 C3 H3A 109.7 . . ?
C4 C3 H3B 109.7 . . ?
O5 C3 H3B 109.7 . . ?
H3A C3 H3B 108.2 . . ?
C3 C4 H4A 109.5 . . ?
C3 C4 H4B 109.5 . . ?
H4A C4 H4B 109.5 . . ?
C3 C4 H4C 109.5 . . ?
H4A C4 H4C 109.5 . . ?
H4B C4 H4C 109.5 . . ?
C5 O6 P2 139.9(16) . . ?
O6 C5 C6 116.3(15) . . ?
O6 C5 H5A 108.2 . . ?
C6 C5 H5A 108.2 . . ?
O6 C5 H5B 108.2 . . ?
C6 C5 H5B 108.2 . . ?
H5A C5 H5B 107.4 . . ?
C5 C6 H6A 109.5 . . ?
C5 C6 H6B 109.5 . . ?
H6A C6 H6B 109.5 . . ?
C5 C6 H6C 109.5 . . ?
H6A C6 H6C 109.5 . . ?
H6B C6 H6C 109.5 . . ?
C5B O6B P2 128.0(10) . . ?
O6B C5B C6B 118.3(13) . . ?
O6B C5B H5B1 107.7 . . ?
C6B C5B H5B1 107.7 . . ?
O6B C5B H5B2 107.7 . . ?
C6B C5B H5B2 107.7 . . ?
H5B1 C5B H5B2 107.1 . . ?
C5B C6B H6B1 109.5 . . ?
C5B C6B H6B2 109.5 . . ?
H6B1 C6B H6B2 109.5 . . ?
C5B C6B H6B3 109.5 . . ?
H6B1 C6B H6B3 109.5 . . ?
H6B2 C6B H6B3 109.5 . . ?
C7 O7 P2 133(2) . . ?
O7 C7 C8 115.1(18) . . ?
O7 C7 H7A 108.5 . . ?
C8 C7 H7A 108.5 . . ?
O7 C7 H7B 108.5 . . ?
C8 C7 H7B 108.5 . . ?
H7A C7 H7B 107.5 . . ?
C7 C8 H8A 109.5 . . ?
C7 C8 H8B 109.5 . . ?
H8A C8 H8B 109.5 . . ?
C7 C8 H8C 109.5 . . ?
H8A C8 H8C 109.5 . . ?
H8B C8 H8C 109.5 . . ?
C7B O7B P2 124.3(7) . . ?
O7B C7B C8B 114.4(9) . . ?
O7B C7B H7BA 108.7 . . ?
C8B C7B H7BA 108.7 . . ?
O7B C7B H7BB 108.7 . . ?
C8B C7B H7BB 108.7 . . ?
H7BA C7B H7BB 107.6 . . ?
C7B C8B H8BA 109.5 . . ?
C7B C8B H8BB 109.5 . . ?
H8BA C8B H8BB 109.5 . . ?
C7B C8B H8BC 109.5 . . ?
H8BA C8B H8BC 109.5 . . ?
H8BB C8B H8BC 109.5 . . ?
C9 O8 P3 122.3(10) . . ?
C10 C9 O8 120.0(14) . . ?
C10 C9 H9A 107.3 . . ?
O8 C9 H9A 107.3 . . ?
C10 C9 H9B 107.3 . . ?
O8 C9 H9B 107.3 . . ?
H9A C9 H9B 106.9 . . ?
C9 C10 H10A 109.5 . . ?
C9 C10 H10B 109.5 . . ?
H10A C10 H10B 109.5 . . ?
C9 C10 H10C 109.5 . . ?
H10A C10 H10C 109.5 . . ?
H10B C10 H10C 109.5 . . ?
C9B O8B P3 133.7(15) . . ?
C10B C9B O8B 120.0(16) . . ?
C10B C9B H9B1 107.3 . . ?
O8B C9B H9B1 107.3 . . ?
C10B C9B H9B2 107.3 . . ?
O8B C9B H9B2 107.3 . . ?
H9B1 C9B H9B2 106.9 . . ?
C9B C10B H10D 109.5 . . ?
C9B C10B H10E 109.5 . . ?
H10D C10B H10E 109.5 . . ?
C9B C10B H10F 109.5 . . ?
H10D C10B H10F 109.5 . . ?
H10E C10B H10F 109.5 . . ?
C11 O9 P3 122.7(7) . . ?
O9 C11 C12 102.3(11) . . ?
O9 C11 H11A 111.3 . . ?
C12 C11 H11A 111.3 . . ?
O9 C11 H11B 111.3 . . ?
C12 C11 H11B 111.3 . . ?
H11A C11 H11B 109.2 . . ?
C11 C12 H12A 109.5 . . ?
C11 C12 H12B 109.5 . . ?
H12A C12 H12B 109.5 . . ?
C11 C12 H12C 109.5 . . ?
H12A C12 H12C 109.5 . . ?
H12B C12 H12C 109.5 . . ?
C11B O9B P3 113(2) . . ?
O9B C11B C12B 102.2(16) . . ?
O9B C11B H11C 111.3 . . ?
C12B C11B H11C 111.3 . . ?
O9B C11B H11D 111.3 . . ?
C12B C11B H11D 111.3 . . ?
H11C C11B H11D 109.2 . . ?
C11B C12B H12D 109.5 . . ?
C11B C12B H12E 109.5 . . ?
H12D C12B H12E 109.5 . . ?
C11B C12B H12F 109.5 . . ?
H12D C12B H12F 109.5 . . ?
H12E C12B H12F 109.5 . . ?
C14 C13 C17 108.5(10) . . ?
C14 C13 Co1 69.3(7) . . ?
C17 C13 Co1 70.4(6) . . ?
C14 C13 H13 125.7 . . ?
C17 C13 H13 125.7 . . ?
Co1 C13 H13 125.7 . . ?
C13 C14 C15 107.8(11) . . ?
C13 C14 Co1 71.2(7) . . ?
C15 C14 Co1 70.0(7) . . ?
C13 C14 H14 126.1 . . ?
C15 C14 H14 126.1 . . ?
Co1 C14 H14 126.1 . . ?
C16 C15 C14 107.8(10) . . ?
C16 C15 Co1 71.1(7) . . ?
C14 C15 Co1 69.6(7) . . ?
C16 C15 H15 126.1 . . ?
C14 C15 H15 126.1 . . ?
Co1 C15 H15 126.1 . . ?
C15 C16 C17 108.9(10) . . ?
C15 C16 Co1 69.7(7) . . ?
C17 C16 Co1 70.4(7) . . ?
C15 C16 H16 125.5 . . ?
C17 C16 H16 125.5 . . ?
Co1 C16 H16 125.5 . . ?
C13 C17 C16 107.0(10) . . ?
C13 C17 Co1 70.1(6) . . ?
C16 C17 Co1 69.9(7) . . ?
C13 C17 H17 126.5 . . ?
C16 C17 H17 126.5 . . ?
Co1 C17 H17 126.5 . . ?
C14B C13B C17B 108.0(12) . . ?
C14B C13B Co1 70.4(9) . . ?
C17B C13B Co1 68.9(11) . . ?
C14B C13B H13B 126.0 . . ?
C17B C13B H13B 126.0 . . ?
Co1 C13B H13B 126.0 . . ?
C13B C14B C15B 107.8(12) . . ?
C13B C14B Co1 70.2(9) . . ?
C15B C14B Co1 70.6(11) . . ?
C13B C14B H14B 126.1 . . ?
C15B C14B H14B 126.1 . . ?
Co1 C14B H14B 126.1 . . ?
C16B C15B C14B 107.9(12) . . ?
C16B C15B Co1 69.4(12) . . ?
C14B C15B Co1 69.6(11) . . ?
C16B C15B H15B 126.1 . . ?
C14B C15B H15B 126.1 . . ?
Co1 C15B H15B 126.1 . . ?
C15B C16B C17B 108.7(12) . . ?
C15B C16B Co1 71.7(13) . . ?
C17B C16B Co1 69.3(12) . . ?
C15B C16B H16B 125.7 . . ?
C17B C16B H16B 125.7 . . ?
Co1 C16B H16B 125.7 . . ?
C13B C17B C16B 107.5(12) . . ?
C13B C17B Co1 71.2(10) . . ?
C16B C17B Co1 70.5(12) . . ?
C13B C17B H17B 126.2 . . ?
C16B C17B H17B 126.2 . . ?
Co1 C17B H17B 126.2 . . ?

loop_
_geom_bond_atom_site_label_1
_geom_bond_atom_site_label_2
_geom_bond_distance
_geom_bond_site_symmetry_2
_geom_bond_publ_flag
Pu1 O2 2.216(5) . ?
Pu1 O1 2.218(4) . ?
Pu1 O3 2.231(4) . ?
Pu1 Cl1 2.567(7) . ?
Pu1 Cl3B 2.569(5) . ?
Pu1 Cl3 2.569(6) . ?
Pu1 Cl1B 2.569(4) . ?
Pu1 Cl2B 2.573(7) . ?
Pu1 Cl2 2.576(5) . ?
Co1 C17B 2.06(2) . ?
Co1 C14 2.064(12) . ?
Co1 C15 2.069(13) . ?
Co1 C16B 2.07(2) . ?
Co1 C13B 2.086(11) . ?
Co1 C16 2.086(13) . ?
Co1 C14B 2.088(19) . ?
Co1 C13 2.089(10) . ?
Co1 C17 2.093(12) . ?
Co1 C15B 2.10(2) . ?
Co1 P3 2.160(2) . ?
Co1 P2 2.160(2) . ?
P1 O1 1.531(5) . ?
P1 O4 1.564(8) . ?
P1 O5 1.593(6) . ?
P1 O4B 1.61(2) . ?
P2 O3 1.525(5) . ?
P2 O7 1.575(9) . ?
P2 O6B 1.584(7) . ?
P2 O6 1.588(8) . ?
P2 O7B 1.601(6) . ?
P3 O2 1.531(5) . ?
P3 O8 1.577(7) . ?
P3 O9B 1.584(9) . ?
P3 O8B 1.602(8) . ?
P3 O9 1.609(6) . ?
O4 C1 1.486(13) . ?
C1 C2 1.51(2) . ?
C1 H1A 0.9700 . ?
C1 H1B 0.9700 . ?
C2 H2A 0.9600 . ?
C2 H2B 0.9600 . ?
C2 H2C 0.9600 . ?
O4B C1B 1.487(15) . ?
C1B C2B 1.52(2) . ?
C1B H1BA 0.9700 . ?
C1B H1BB 0.9700 . ?
C2B H2BA 0.9600 . ?
C2B H2BB 0.9600 . ?
C2B H2BC 0.9600 . ?
O5 C3 1.452(9) . ?
C3 C4 1.439(14) . ?
C3 H3A 0.9700 . ?
C3 H3B 0.9700 . ?
C4 H4A 0.9600 . ?
C4 H4B 0.9600 . ?
C4 H4C 0.9600 . ?
O6 C5 1.300(13) . ?
C5 C6 1.392(16) . ?
C5 H5A 0.9700 . ?
C5 H5B 0.9700 . ?
C6 H6A 0.9600 . ?
C6 H6B 0.9600 . ?
C6 H6C 0.9600 . ?
O6B C5B 1.316(12) . ?
C5B C6B 1.392(15) . ?
C5B H5B1 0.9700 . ?
C5B H5B2 0.9700 . ?
C6B H6B1 0.9600 . ?
C6B H6B2 0.9600 . ?
C6B H6B3 0.9600 . ?
O7 C7 1.392(14) . ?
C7 C8 1.407(16) . ?
C7 H7A 0.9700 . ?
C7 H7B 0.9700 . ?
C8 H8A 0.9600 . ?
C8 H8B 0.9600 . ?
C8 H8C 0.9600 . ?
O7B C7B 1.397(11) . ?
C7B C8B 1.415(13) . ?
C7B H7BA 0.9700 . ?
C7B H7BB 0.9700 . ?
C8B H8BA 0.9600 . ?
C8B H8BB 0.9600 . ?
C8B H8BC 0.9600 . ?
O8 C9 1.414(13) . ?
C9 C10 1.308(15) . ?
C9 H9A 0.9700 . ?
C9 H9B 0.9700 . ?
C10 H10A 0.9600 . ?
C10 H10B 0.9600 . ?
C10 H10C 0.9600 . ?
O8B C9B 1.403(13) . ?
C9B C10B 1.312(16) . ?
C9B H9B1 0.9700 . ?
C9B H9B2 0.9700 . ?
C10B H10D 0.9600 . ?
C10B H10E 0.9600 . ?
C10B H10F 0.9600 . ?
O9 C11 1.450(13) . ?
C11 C12 1.582(17) . ?
C11 H11A 0.9700 . ?
C11 H11B 0.9700 . ?
C12 H12A 0.9600 . ?
C12 H12B 0.9600 . ?
C12 H12C 0.9600 . ?
O9B C11B 1.446(16) . ?
C11B C12B 1.584(19) . ?
C11B H11C 0.9700 . ?
C11B H11D 0.9700 . ?
C12B H12D 0.9600 . ?
C12B H12E 0.9600 . ?
C12B H12F 0.9600 . ?
C13 C14 1.404(16) . ?
C13 C17 1.415(16) . ?
C13 H13 0.9800 . ?
C14 C15 1.426(15) . ?
C14 H14 0.9800 . ?
C15 C16 1.392(14) . ?
C15 H15 0.9800 . ?
C16 C17 1.420(14) . ?
C16 H16 0.9800 . ?
C17 H17 0.9800 . ?
C13B C14B 1.406(17) . ?
C13B C17B 1.414(17) . ?
C13B H13B 0.9800 . ?
C14B C15B 1.427(16) . ?
C14B H14B 0.9800 . ?
C15B C16B 1.389(15) . ?
C15B H15B 0.9800 . ?
C16B C17B 1.419(16) . ?
C16B H16B 0.9800 . ?
C17B H17B 0.9800 . ?
